data_7034101
loop_
_publ_author_name
'Xiao, Hong-Ping'
'Zhou, Jian'
'Zhao, Rong-Qing'
'Zhang, Wei-Bing'
'Huang, Yong'

_publ_section_title
;
 A series of lanthanoid selenidoantimonates(v): rare examples of
 lanthanoid selenidoantimonates based on dinuclear lanthanide complexes.
;
_journal_issue 13
_journal_name_full 'Dalton transactions (Cambridge, England : 2003)'
_journal_page_first 6032
_journal_page_last 6039
_journal_paper_doi 10.1039/c5dt00146c
_journal_volume 44
_journal_year 2015
_chemical_formula_moiety 'C10 H31 La N7 Sb Se4'
_chemical_formula_sum 'C10 H31 La N7 Sb Se4'
_chemical_formula_weight 825.93
_chemical_name_systematic
; 
 ? 
;
_space_group_IT_number 2
_symmetry_cell_setting triclinic
_symmetry_space_group_name_Hall '-P 1'
_symmetry_space_group_name_H-M 'P -1'
_atom_sites_solution_hydrogens geom
_atom_sites_solution_primary direct
_atom_sites_solution_secondary difmap
_audit_creation_method SHELXL-97
_audit_update_record
;
2015-01-07 deposited with the CCDC.
2015-02-18 downloaded from the CCDC.
;
_cell_angle_alpha 77.4230(10)
_cell_angle_beta 86.6340(10)
_cell_angle_gamma 70.0630(10)
_cell_formula_units_Z 2
_cell_length_a 8.5828(8)
_cell_length_b 9.3672(9)
_cell_length_c 15.0847(14)
_cell_measurement_temperature 296(2)
_cell_volume 1112.56(18)
_computing_structure_refinement 'SHELXL-97 (Sheldrick, 1997)'
_computing_structure_solution 'SHELXS-97 (Sheldrick, 1990)'
_diffrn_ambient_temperature 296(2)
_diffrn_detector_area_resol_mean 7.31
_diffrn_measured_fraction_theta_full 0.993
_diffrn_measured_fraction_theta_max 0.993
_diffrn_measurement_device_type 'Rigaku Mercury'
_diffrn_measurement_method \w
_diffrn_radiation_monochromator graphite
_diffrn_radiation_source 'fine-focus sealed tube'
_diffrn_radiation_type MoK\a
_diffrn_radiation_wavelength 0.71073
_diffrn_reflns_av_R_equivalents 0.0337
_diffrn_reflns_av_sigmaI/netI 0.0288
_diffrn_reflns_limit_h_max 10
_diffrn_reflns_limit_h_min -10
_diffrn_reflns_limit_k_max 11
_diffrn_reflns_limit_k_min -11
_diffrn_reflns_limit_l_max 17
_diffrn_reflns_limit_l_min -17
_diffrn_reflns_number 15311
_diffrn_reflns_theta_full 25.10
_diffrn_reflns_theta_max 25.10
_diffrn_reflns_theta_min 1.38
_exptl_absorpt_coefficient_mu 9.659
_exptl_absorpt_correction_T_max 0.5121
_exptl_absorpt_correction_T_min 0.3903
_exptl_absorpt_correction_type multi-scan
_exptl_absorpt_process_details 'Jacobson, R. (1998) Private communication'
_exptl_crystal_colour red
_exptl_crystal_density_diffrn 2.465
_exptl_crystal_density_method 'not measured'
_exptl_crystal_description block
_exptl_crystal_F_000 768
_exptl_crystal_size_max 0.12
_exptl_crystal_size_mid 0.11
_exptl_crystal_size_min 0.08
_refine_diff_density_max 0.513
_refine_diff_density_min -0.655
_refine_diff_density_rms 0.112
_refine_ls_extinction_method none
_refine_ls_goodness_of_fit_ref 1.070
_refine_ls_hydrogen_treatment constr
_refine_ls_matrix_type full
_refine_ls_number_parameters 208
_refine_ls_number_reflns 3941
_refine_ls_number_restraints 0
_refine_ls_restrained_S_all 1.070
_refine_ls_R_factor_all 0.0193
_refine_ls_R_factor_gt 0.0179
_refine_ls_shift/su_max 0.002
_refine_ls_shift/su_mean 0.000
_refine_ls_structure_factor_coef Fsqd
_refine_ls_weighting_details 'calc w=1/[\s^2^(Fo^2^)+(0.0118P)^2^+0.9746P] where P=(Fo^2^+2Fc^2^)/3'
_refine_ls_weighting_scheme calc
_refine_ls_wR_factor_gt 0.0414
_refine_ls_wR_factor_ref 0.0420
_reflns_number_gt 3742
_reflns_number_total 3941
_reflns_threshold_expression >2sigma(I)
_cod_data_source_file c5dt00146c2.cif
_cod_data_source_block 1
_cod_depositor_comments 'Adding full bibliography for 7034101--7034109.cif.'
_cod_database_code 7034101

loop_
_symmetry_equiv_pos_as_xyz
'x, y, z'
'-x, -y, -z'

loop_
_atom_site_label
_atom_site_type_symbol
_atom_site_fract_x
_atom_site_fract_y
_atom_site_fract_z
_atom_site_U_iso_or_equiv
_atom_site_adp_type
_atom_site_occupancy
_atom_site_symmetry_multiplicity
_atom_site_calc_flag
_atom_site_refinement_flags
La1 La 0.268508(18) 0.422782(17) 0.766583(11) 0.00912(5) Uani 1 1 d .
Sb1 Sb -0.17963(2) 0.743537(19) 0.768900(13) 0.01073(6) Uani 1 1 d .
Se1 Se -0.11302(3) 0.48709(3) 0.72438(2) 0.01235(7) Uani 1 1 d .
Se2 Se 0.07758(3) 0.71057(3) 0.85011(2) 0.01423(7) Uani 1 1 d .
Se3 Se -0.22123(4) 0.94779(3) 0.63144(2) 0.02082(8) Uani 1 1 d .
Se4 Se -0.42175(3) 0.78557(3) 0.86959(2) 0.01400(7) Uani 1 1 d .
N1 N 0.1465(3) 0.3137(3) 0.92710(17) 0.0175(5) Uani 1 1 d .
H1A H 0.1954 0.3329 0.9721 0.021 Uiso 1 1 d R
H1B H 0.0377 0.3678 0.9278 0.021 Uiso 1 1 d R
N2 N 0.2387(3) 0.1380(3) 0.78789(17) 0.0159(5) Uani 1 1 d .
H2C H 0.3415 0.0674 0.8029 0.019 Uiso 1 1 d R
N3 N 0.3236(3) 0.2919(3) 0.61361(18) 0.0183(6) Uani 1 1 d .
H3C H 0.4279 0.2853 0.5945 0.022 Uiso 1 1 d R
N4 N 0.1820(3) 0.6305(3) 0.60180(17) 0.0143(5) Uani 1 1 d .
H4C H 0.0694 0.6711 0.6010 0.017 Uiso 1 1 d R
N5 N 0.4504(3) 0.6115(3) 0.71033(18) 0.0163(5) Uani 1 1 d .
H5A H 0.4337 0.6752 0.7495 0.020 Uiso 1 1 d R
H5B H 0.5580 0.5515 0.7155 0.020 Uiso 1 1 d R
N6 N 0.5855(3) 0.2300(3) 0.77629(19) 0.0218(6) Uani 1 1 d .
H6A H 0.5933 0.1480 0.7521 0.026 Uiso 1 1 d R
H6B H 0.6505 0.2800 0.7445 0.026 Uiso 1 1 d R
N7 N 0.4592(3) 0.4247(3) 0.90467(17) 0.0169(5) Uani 1 1 d .
H7A H 0.4643 0.5208 0.8976 0.020 Uiso 1 1 d R
H7B H 0.4083 0.4052 0.9574 0.020 Uiso 1 1 d R
C1 C 0.1673(4) 0.1467(3) 0.9467(2) 0.0203(7) Uani 1 1 d .
H1C H 0.0936 0.1247 0.9950 0.024 Uiso 1 1 calc R
H1D H 0.2803 0.0857 0.9668 0.024 Uiso 1 1 calc R
C2 C 0.1285(4) 0.1028(3) 0.8626(2) 0.0217(7) Uani 1 1 d .
H2A H 0.1435 -0.0071 0.8754 0.026 Uiso 1 1 calc R
H2B H 0.0137 0.1602 0.8443 0.026 Uiso 1 1 calc R
C3 C 0.1889(4) 0.1123(3) 0.7022(2) 0.0217(7) Uani 1 1 d .
H3A H 0.0797 0.1858 0.6830 0.026 Uiso 1 1 calc R
H3B H 0.1839 0.0082 0.7114 0.026 Uiso 1 1 calc R
C4 C 0.3133(4) 0.1331(4) 0.6296(2) 0.0229(7) Uani 1 1 d .
H4A H 0.4215 0.0570 0.6482 0.027 Uiso 1 1 calc R
H4B H 0.2810 0.1153 0.5735 0.027 Uiso 1 1 calc R
C5 C 0.2069(4) 0.3996(3) 0.5403(2) 0.0175(6) Uani 1 1 d .
H5C H 0.0940 0.4091 0.5583 0.021 Uiso 1 1 calc R
H5D H 0.2285 0.3583 0.4855 0.021 Uiso 1 1 calc R
C6 C 0.2264(4) 0.5579(4) 0.5216(2) 0.0188(7) Uani 1 1 d .
H6C H 0.3403 0.5476 0.5056 0.023 Uiso 1 1 calc R
H6D H 0.1558 0.6246 0.4703 0.023 Uiso 1 1 calc R
C7 C 0.2412(4) 0.7644(3) 0.5929(2) 0.0180(7) Uani 1 1 d .
H7C H 0.1786 0.8315 0.6327 0.022 Uiso 1 1 calc R
H7D H 0.2231 0.8241 0.5309 0.022 Uiso 1 1 calc R
C8 C 0.4221(4) 0.7091(3) 0.6171(2) 0.0179(6) Uani 1 1 d .
H8C H 0.4859 0.6490 0.5742 0.022 Uiso 1 1 calc R
H8D H 0.4582 0.7975 0.6140 0.022 Uiso 1 1 calc R
C21 C 0.6417(4) 0.1755(3) 0.8725(2) 0.0211(7) Uani 1 1 d .
H21A H 0.7552 0.1047 0.8765 0.025 Uiso 1 1 calc R
H21B H 0.5727 0.1201 0.9066 0.025 Uiso 1 1 calc R
C22 C 0.6309(4) 0.3130(4) 0.9124(2) 0.0192(7) Uani 1 1 d .
H22A H 0.6652 0.2775 0.9759 0.023 Uiso 1 1 calc R
H22B H 0.7053 0.3642 0.8807 0.023 Uiso 1 1 calc R

loop_
_atom_site_aniso_label
_atom_site_aniso_U_11
_atom_site_aniso_U_22
_atom_site_aniso_U_33
_atom_site_aniso_U_23
_atom_site_aniso_U_13
_atom_site_aniso_U_12
La1 0.00900(9) 0.00989(8) 0.00837(10) -0.00209(6) -0.00062(6) -0.00283(6)
Sb1 0.01025(10) 0.01037(9) 0.01029(11) -0.00168(7) 0.00121(7) -0.00230(7)
Se1 0.01058(14) 0.01338(13) 0.01411(16) -0.00500(11) 0.00055(11) -0.00411(11)
Se2 0.01302(14) 0.01471(13) 0.01690(17) -0.00750(12) 0.00026(11) -0.00458(11)
Se3 0.02186(16) 0.01744(15) 0.01507(17) 0.00326(12) 0.00335(12) -0.00100(12)
Se4 0.01254(14) 0.01600(14) 0.01284(16) -0.00403(12) 0.00310(11) -0.00388(11)
N1 0.0224(14) 0.0199(12) 0.0123(14) -0.0036(10) 0.0007(11) -0.0099(10)
N2 0.0185(13) 0.0138(11) 0.0155(14) -0.0050(10) -0.0006(10) -0.0041(10)
N3 0.0142(12) 0.0244(13) 0.0161(14) -0.0075(11) -0.0006(10) -0.0039(10)
N4 0.0127(12) 0.0180(12) 0.0125(13) -0.0020(10) -0.0006(10) -0.0059(10)
N5 0.0143(12) 0.0191(12) 0.0175(14) -0.0044(11) 0.0005(10) -0.0077(10)
N6 0.0174(13) 0.0206(13) 0.0261(16) -0.0102(12) -0.0034(11) -0.0009(10)
N7 0.0174(13) 0.0224(13) 0.0118(14) -0.0022(11) 0.0012(10) -0.0088(10)
C1 0.0239(16) 0.0201(15) 0.0155(17) 0.0015(13) 0.0019(13) -0.0093(13)
C2 0.0266(17) 0.0152(14) 0.0260(19) -0.0047(13) 0.0034(14) -0.0105(13)
C3 0.0249(17) 0.0149(14) 0.0266(19) -0.0076(13) -0.0050(14) -0.0056(12)
C4 0.0253(17) 0.0207(15) 0.0211(18) -0.0122(14) -0.0042(14) -0.0002(13)
C5 0.0155(15) 0.0252(15) 0.0144(17) -0.0071(13) -0.0002(12) -0.0081(12)
C6 0.0219(16) 0.0288(16) 0.0091(16) -0.0039(13) 0.0007(12) -0.0128(13)
C7 0.0236(16) 0.0147(14) 0.0149(17) 0.0005(12) -0.0008(13) -0.0075(12)
C8 0.0198(16) 0.0204(15) 0.0181(17) -0.0050(13) 0.0059(13) -0.0127(12)
C21 0.0184(15) 0.0178(15) 0.0231(18) 0.0026(13) -0.0048(13) -0.0044(12)
C22 0.0158(15) 0.0286(16) 0.0143(17) 0.0011(13) -0.0023(12) -0.0117(13)

loop_
_atom_type_symbol
_atom_type_description
_atom_type_scat_dispersion_real
_atom_type_scat_dispersion_imag
_atom_type_scat_source
C C 0.0033 0.0016 'International Tables Vol C Tables 4.2.6.8 and 6.1.1.4'
H H 0.0000 0.0000 'International Tables Vol C Tables 4.2.6.8 and 6.1.1.4'
La La -0.2871 2.4523 'International Tables Vol C Tables 4.2.6.8 and 6.1.1.4'
N N 0.0061 0.0033 'International Tables Vol C Tables 4.2.6.8 and 6.1.1.4'
Sb Sb -0.5866 1.5461 'International Tables Vol C Tables 4.2.6.8 and 6.1.1.4'
Se Se -0.0929 2.2259 'International Tables Vol C Tables 4.2.6.8 and 6.1.1.4'

loop_
_geom_angle_atom_site_label_1
_geom_angle_atom_site_label_2
_geom_angle_atom_site_label_3
_geom_angle
N6 La1 N5 75.11(8)
N6 La1 N1 102.32(8)
N5 La1 N1 135.82(8)
N6 La1 N2 76.65(8)
N5 La1 N2 148.89(8)
N1 La1 N2 63.55(8)
N6 La1 N7 63.69(8)
N5 La1 N7 68.41(8)
N1 La1 N7 71.22(8)
N2 La1 N7 109.70(8)
N6 La1 N4 113.74(8)
N5 La1 N4 62.43(7)
N1 La1 N4 143.64(7)
N2 La1 N4 119.47(7)
N7 La1 N4 128.83(7)
N6 La1 N3 72.67(8)
N5 La1 N3 95.59(8)
N1 La1 N3 126.37(8)
N2 La1 N3 63.42(8)
N7 La1 N3 135.94(7)
N4 La1 N3 64.29(7)
N6 La1 Se2 134.04(6)
N5 La1 Se2 77.95(5)
N1 La1 Se2 73.19(5)
N2 La1 Se2 132.27(5)
N7 La1 Se2 72.02(5)
N4 La1 Se2 84.55(5)
N3 La1 Se2 147.01(5)
N6 La1 Se1 148.84(6)
N5 La1 Se1 128.62(5)
N1 La1 Se1 75.09(6)
N2 La1 Se1 74.55(5)
N7 La1 Se1 138.61(5)
N4 La1 Se1 71.73(5)
N3 La1 Se1 83.93(5)
Se2 La1 Se1 75.794(8)
Se3 Sb1 Se4 113.198(12)
Se3 Sb1 Se2 110.106(13)
Se4 Sb1 Se2 111.846(14)
Se3 Sb1 Se1 108.993(14)
Se4 Sb1 Se1 109.772(12)
Se2 Sb1 Se1 102.350(11)
Sb1 Se1 La1 88.133(10)
Sb1 Se2 La1 90.184(11)
C1 N1 La1 115.76(18)
C1 N1 H1A 108.6
La1 N1 H1A 108.4
C1 N1 H1B 108.2
La1 N1 H1B 108.2
H1A N1 H1B 107.4
C3 N2 C2 110.6(2)
C3 N2 La1 111.81(17)
C2 N2 La1 114.33(17)
C3 N2 H2C 106.7
C2 N2 H2C 106.4
La1 N2 H2C 106.5
C5 N3 C4 111.3(2)
C5 N3 La1 108.57(17)
C4 N3 La1 114.62(19)
C5 N3 H3C 107.3
C4 N3 H3C 107.4
La1 N3 H3C 107.4
C6 N4 C7 111.3(2)
C6 N4 La1 114.17(17)
C7 N4 La1 113.17(18)
C6 N4 H4C 105.8
C7 N4 H4C 105.8
La1 N4 H4C 105.7
C8 N5 La1 118.85(18)
C8 N5 H5A 107.7
La1 N5 H5A 107.6
C8 N5 H5B 107.6
La1 N5 H5B 107.5
H5A N5 H5B 107.0
C21 N6 La1 109.38(18)
C21 N6 H6A 109.7
La1 N6 H6A 109.8
C21 N6 H6B 109.8
La1 N6 H6B 109.9
H6A N6 H6B 108.2
C22 N7 La1 116.09(18)
C22 N7 H7A 108.2
La1 N7 H7A 108.3
C22 N7 H7B 108.2
La1 N7 H7B 108.4
H7A N7 H7B 107.3
N1 C1 C2 109.7(2)
N1 C1 H1C 109.7
C2 C1 H1C 109.7
N1 C1 H1D 109.7
C2 C1 H1D 109.7
H1C C1 H1D 108.2
N2 C2 C1 110.2(3)
N2 C2 H2A 109.6
C1 C2 H2A 109.6
N2 C2 H2B 109.6
C1 C2 H2B 109.6
H2A C2 H2B 108.1
N2 C3 C4 109.5(3)
N2 C3 H3A 109.8
C4 C3 H3A 109.8
N2 C3 H3B 109.8
C4 C3 H3B 109.8
H3A C3 H3B 108.2
N3 C4 C3 111.1(2)
N3 C4 H4A 109.4
C3 C4 H4A 109.4
N3 C4 H4B 109.4
C3 C4 H4B 109.4
H4A C4 H4B 108.0
N3 C5 C6 110.3(3)
N3 C5 H5C 109.6
C6 C5 H5C 109.6
N3 C5 H5D 109.6
C6 C5 H5D 109.6
H5C C5 H5D 108.1
N4 C6 C5 111.3(3)
N4 C6 H6C 109.4
C5 C6 H6C 109.4
N4 C6 H6D 109.4
C5 C6 H6D 109.4
H6C C6 H6D 108.0
N4 C7 C8 110.5(2)
N4 C7 H7C 109.6
C8 C7 H7C 109.6
N4 C7 H7D 109.6
C8 C7 H7D 109.6
H7C C7 H7D 108.1
N5 C8 C7 109.4(2)
N5 C8 H8C 109.8
C7 C8 H8C 109.8
N5 C8 H8D 109.8
C7 C8 H8D 109.8
H8C C8 H8D 108.2
N6 C21 C22 109.6(2)
N6 C21 H21A 109.8
C22 C21 H21A 109.8
N6 C21 H21B 109.8
C22 C21 H21B 109.8
H21A C21 H21B 108.2
N7 C22 C21 110.6(2)
N7 C22 H22A 109.5
C21 C22 H22A 109.5
N7 C22 H22B 109.5
C21 C22 H22B 109.5
H22A C22 H22B 108.1

loop_
_geom_bond_atom_site_label_1
_geom_bond_atom_site_label_2
_geom_bond_distance
La1 N6 2.696(2)
La1 N5 2.712(2)
La1 N1 2.713(3)
La1 N2 2.714(2)
La1 N7 2.731(3)
La1 N4 2.764(2)
La1 N3 2.786(3)
La1 Se2 3.1248(4)
La1 Se1 3.1975(4)
Sb1 Se3 2.4456(4)
Sb1 Se4 2.4723(4)
Sb1 Se2 2.4814(4)
Sb1 Se1 2.5038(4)
N1 C1 1.477(4)
N1 H1A 0.8982
N1 H1B 0.8985
N2 C3 1.477(4)
N2 C2 1.483(4)
N2 H2C 0.9097
N3 C5 1.482(4)
N3 C4 1.487(4)
N3 H3C 0.9103
N4 C6 1.483(4)
N4 C7 1.483(4)
N4 H4C 0.9096
N5 C8 1.484(4)
N5 H5A 0.9003
N5 H5B 0.9001
N6 C21 1.481(4)
N6 H6A 0.9004
N6 H6B 0.8999
N7 C22 1.482(4)
N7 H7A 0.8982
N7 H7B 0.8990
C1 C2 1.503(5)
C1 H1C 0.9700
C1 H1D 0.9700
C2 H2A 0.9700
C2 H2B 0.9700
C3 C4 1.512(5)
C3 H3A 0.9700
C3 H3B 0.9700
C4 H4A 0.9700
C4 H4B 0.9700
C5 C6 1.513(4)
C5 H5C 0.9700
C5 H5D 0.9700
C6 H6C 0.9700
C6 H6D 0.9700
C7 C8 1.499(4)
C7 H7C 0.9700
C7 H7D 0.9700
C8 H8C 0.9700
C8 H8D 0.9700
C21 C22 1.510(5)
C21 H21A 0.9700
C21 H21B 0.9700
C22 H22A 0.9700
C22 H22B 0.9700
